data_7007220
loop_
_publ_author_name
'Izod, Keith'
'Liddle, Stephen T.'
'Clegg, William'
'Harrington, Ross W.'

_publ_section_title
;
 Amino-functionalised diarylphosphide complexes of the alkali metals
 and lanthanum.
;
_journal_issue 28
_journal_name_full 'Dalton transactions (Cambridge, England : 2003)'
_journal_page_first 3431
_journal_page_last 3437
_journal_paper_doi 10.1039/B601938B
_journal_year 2006
_chemical_formula_moiety 'C16 H32 O8 Li +, C18 H23 N P -, C4 H8 O'
_chemical_formula_sum 'C38 H63 Li N O9 P'
_chemical_formula_weight 715.80
_chemical_name_systematic
;
?
;
_space_group_IT_number 15
_symmetry_cell_setting monoclinic
_symmetry_space_group_name_Hall '-C 2yc'
_symmetry_space_group_name_H-M 'C 1 2/c 1'
_atom_sites_solution_hydrogens geom
_atom_sites_solution_primary direct
_atom_sites_solution_secondary difmap
_audit_creation_method SHELXL-97
_cell_angle_alpha 90.00
_cell_angle_beta 105.650(2)
_cell_angle_gamma 90.00
_cell_formula_units_Z 8
_cell_length_a 23.557(3)
_cell_length_b 14.7301(18)
_cell_length_c 23.169(3)
_cell_measurement_reflns_used 17552
_cell_measurement_temperature 150(2)
_cell_measurement_theta_max 28.90
_cell_measurement_theta_min 2.19
_cell_volume 7741.5(17)
_computing_cell_refinement 'Bruker SAINT'
_computing_data_collection 'Bruker SMART'
_computing_data_reduction 'Bruker SAINT'
_computing_molecular_graphics 'Bruker SHELXTL'
_computing_publication_material 'Bruker SHELXTL and local programs'
_computing_structure_refinement 'Bruker SHELXTL'
_computing_structure_solution 'Bruker SHELXTL'
_diffrn_ambient_temperature 150(2)
_diffrn_measured_fraction_theta_full 0.996
_diffrn_measured_fraction_theta_max 0.921
_diffrn_measurement_device_type 'Bruker SMART 1K CCD diffractometer'
_diffrn_measurement_method 'thin-slice \w scans'
_diffrn_radiation_monochromator graphite
_diffrn_radiation_source 'sealed tube'
_diffrn_radiation_type MoK\a
_diffrn_radiation_wavelength 0.71073
_diffrn_reflns_av_R_equivalents 0.0477
_diffrn_reflns_av_sigmaI/netI 0.0526
_diffrn_reflns_limit_h_max 31
_diffrn_reflns_limit_h_min -31
_diffrn_reflns_limit_k_max 19
_diffrn_reflns_limit_k_min -19
_diffrn_reflns_limit_l_max 30
_diffrn_reflns_limit_l_min -30
_diffrn_reflns_number 33744
_diffrn_reflns_theta_full 26.00
_diffrn_reflns_theta_max 29.01
_diffrn_reflns_theta_min 2.27
_diffrn_standards_number 0
_exptl_absorpt_coefficient_mu 0.124
_exptl_absorpt_correction_T_max 0.961
_exptl_absorpt_correction_T_min 0.907
_exptl_absorpt_correction_type multi-scan
_exptl_crystal_colour Yellow
_exptl_crystal_density_diffrn 1.228
_exptl_crystal_density_method 'not measured'
_exptl_crystal_description Block
_exptl_crystal_F_000 3104
_exptl_crystal_size_max 0.80
_exptl_crystal_size_mid 0.66
_exptl_crystal_size_min 0.32
_refine_diff_density_max 0.517
_refine_diff_density_min -0.276
_refine_diff_density_rms 0.067
_refine_ls_extinction_method none
_refine_ls_goodness_of_fit_ref 1.067
_refine_ls_hydrogen_treatment constr
_refine_ls_matrix_type full
_refine_ls_number_parameters 412
_refine_ls_number_reflns 9491
_refine_ls_number_restraints 0
_refine_ls_restrained_S_all 1.067
_refine_ls_R_factor_all 0.0920
_refine_ls_R_factor_gt 0.0651
_refine_ls_shift/su_max 0.000
_refine_ls_shift/su_mean 0.000
_refine_ls_structure_factor_coef Fsqd
_refine_ls_weighting_details 'calc w=1/[\s^2^(Fo^2^)+(0.0905P)^2^+10.6307P] where P=(Fo^2^+2Fc^2^)/3'
_refine_ls_weighting_scheme calc
_refine_ls_wR_factor_gt 0.1844
_refine_ls_wR_factor_ref 0.1957
_reflns_number_gt 6518
_reflns_number_total 9491
_reflns_threshold_expression I>2\s(I)
_cod_data_source_file B601938B.txt
_cod_data_source_block 5
_cod_original_cell_volume 7741.3(16)
_cod_original_sg_symbol_H-M 'C 2/c'
_cod_database_code 7007220

loop_
_symmetry_equiv_pos_as_xyz
'x, y, z'
'-x, y, -z+1/2'
'x+1/2, y+1/2, z'
'-x+1/2, y+1/2, -z+1/2'
'-x, -y, -z'
'x, -y, z-1/2'
'-x+1/2, -y+1/2, -z'
'x+1/2, -y+1/2, z-1/2'

loop_
_atom_site_label
_atom_site_type_symbol
_atom_site_fract_x
_atom_site_fract_y
_atom_site_fract_z
_atom_site_U_iso_or_equiv
_atom_site_adp_type
_atom_site_occupancy
_atom_site_symmetry_multiplicity
_atom_site_calc_flag
_atom_site_refinement_flags
_atom_site_disorder_assembly
_atom_site_disorder_group
P P 0.24768(3) 0.45774(4) 0.14592(3) 0.02655(16) Uani 1 1 d . . .
C1 C 0.24917(9) 0.58309(15) 0.14727(10) 0.0240(4) Uani 1 1 d . . .
C2 C 0.25897(10) 0.63372(17) 0.09876(11) 0.0290(5) Uani 1 1 d . . .
C3 C 0.26606(11) 0.72789(17) 0.10363(12) 0.0344(6) Uani 1 1 d . . .
H3A H 0.2730 0.7606 0.0709 0.041 Uiso 1 1 calc R . .
C4 C 0.26336(11) 0.77511(17) 0.15449(14) 0.0372(6) Uani 1 1 d . . .
C5 C 0.25331(10) 0.72565(18) 0.20174(12) 0.0351(6) Uani 1 1 d . . .
H5A H 0.2508 0.7568 0.2369 0.042 Uiso 1 1 calc R . .
C6 C 0.24681(9) 0.63142(17) 0.19911(11) 0.0282(5) Uani 1 1 d . . .
C7 C 0.26205(13) 0.58842(19) 0.04162(12) 0.0381(6) Uani 1 1 d . . .
H7A H 0.2749 0.6325 0.0161 0.057 Uiso 1 1 calc R . .
H7B H 0.2230 0.5651 0.0205 0.057 Uiso 1 1 calc R . .
H7C H 0.2902 0.5380 0.0509 0.057 Uiso 1 1 calc R . .
C8 C 0.27135(14) 0.8769(2) 0.15853(18) 0.0551(9) Uani 1 1 d . . .
H8A H 0.2555 0.9038 0.1187 0.083 Uiso 1 1 calc R . .
H8B H 0.3134 0.8913 0.1733 0.083 Uiso 1 1 calc R . .
H8C H 0.2503 0.9017 0.1862 0.083 Uiso 1 1 calc R . .
C9 C 0.23645(12) 0.5838(2) 0.25279(11) 0.0385(6) Uani 1 1 d . . .
H9A H 0.2276 0.6288 0.2803 0.058 Uiso 1 1 calc R . .
H9B H 0.2718 0.5497 0.2733 0.058 Uiso 1 1 calc R . .
H9C H 0.2031 0.5420 0.2397 0.058 Uiso 1 1 calc R . .
C10 C 0.18073(9) 0.43603(15) 0.08850(9) 0.0219(4) Uani 1 1 d . . .
C11 C 0.13661(9) 0.50249(16) 0.06666(10) 0.0240(4) Uani 1 1 d . . .
H11A H 0.1441 0.5634 0.0800 0.029 Uiso 1 1 calc R . .
C12 C 0.08308(10) 0.48169(17) 0.02657(10) 0.0282(5) Uani 1 1 d . . .
H12A H 0.0544 0.5280 0.0134 0.034 Uiso 1 1 calc R . .
C13 C 0.07110(10) 0.39443(18) 0.00575(10) 0.0311(5) Uani 1 1 d . . .
H13A H 0.0339 0.3796 -0.0208 0.037 Uiso 1 1 calc R . .
C14 C 0.11449(10) 0.32811(17) 0.02423(10) 0.0281(5) Uani 1 1 d . . .
H14A H 0.1070 0.2684 0.0084 0.034 Uiso 1 1 calc R . .
C15 C 0.16802(10) 0.34671(16) 0.06485(10) 0.0239(4) Uani 1 1 d . . .
C16 C 0.21483(10) 0.27472(16) 0.08433(11) 0.0287(5) Uani 1 1 d . . .
H16A H 0.2516 0.2971 0.0764 0.034 Uiso 1 1 calc R . .
H16B H 0.2227 0.2661 0.1282 0.034 Uiso 1 1 calc R . .
N N 0.20050(10) 0.18702(14) 0.05534(10) 0.0358(5) Uani 1 1 d . . .
C17 C 0.16278(15) 0.1336(2) 0.08275(14) 0.0503(8) Uani 1 1 d . . .
H17A H 0.1274 0.1687 0.0826 0.075 Uiso 1 1 calc R . .
H17B H 0.1842 0.1188 0.1241 0.075 Uiso 1 1 calc R . .
H17C H 0.1513 0.0774 0.0600 0.075 Uiso 1 1 calc R . .
C18 C 0.25461(16) 0.1367(2) 0.05744(15) 0.0564(9) Uani 1 1 d . . .
H18A H 0.2796 0.1728 0.0385 0.085 Uiso 1 1 calc R . .
H18B H 0.2446 0.0791 0.0359 0.085 Uiso 1 1 calc R . .
H18C H 0.2759 0.1245 0.0993 0.085 Uiso 1 1 calc R . .
Li1 Li 0.0000 0.6018(4) -0.2500 0.0342(13) Uani 1 2 d S . .
O1 O 0.03151(8) 0.47715(12) -0.17782(8) 0.0330(4) Uani 1 1 d . . .
C19 C 0.08651(11) 0.49955(18) -0.13677(11) 0.0330(5) Uani 1 1 d . . .
H19A H 0.1183 0.4935 -0.1571 0.040 Uiso 1 1 calc R . .
H19B H 0.0948 0.4563 -0.1028 0.040 Uiso 1 1 calc R . .
C20 C 0.08658(11) 0.59455(18) -0.11323(11) 0.0329(5) Uani 1 1 d . . .
H20A H 0.0579 0.6000 -0.0891 0.039 Uiso 1 1 calc R . .
H20B H 0.1262 0.6104 -0.0875 0.039 Uiso 1 1 calc R . .
O2 O 0.07067(8) 0.65385(12) -0.16379(8) 0.0329(4) Uani 1 1 d . . .
C21 C 0.05684(12) 0.74334(17) -0.14873(11) 0.0334(5) Uani 1 1 d . . .
H21A H 0.0642 0.7868 -0.1785 0.040 Uiso 1 1 calc R . .
H21B H 0.0828 0.7600 -0.1089 0.040 Uiso 1 1 calc R . .
C22 C -0.00643(12) 0.74983(17) -0.14755(11) 0.0330(5) Uani 1 1 d . . .
H22A H -0.0147 0.7060 -0.1185 0.040 Uiso 1 1 calc R . .
H22B H -0.0154 0.8118 -0.1360 0.040 Uiso 1 1 calc R . .
O3 O -0.04075(8) 0.72917(13) -0.20658(7) 0.0331(4) Uani 1 1 d . . .
C23 C -0.10048(11) 0.70638(18) -0.21032(11) 0.0326(5) Uani 1 1 d . . .
H23A H -0.1244 0.7118 -0.2525 0.039 Uiso 1 1 calc R . .
H23B H -0.1163 0.7498 -0.1860 0.039 Uiso 1 1 calc R . .
C24 C -0.10563(11) 0.61162(18) -0.18845(11) 0.0327(5) Uani 1 1 d . . .
H24A H -0.0846 0.6066 -0.1454 0.039 Uiso 1 1 calc R . .
H24B H -0.1476 0.5959 -0.1937 0.039 Uiso 1 1 calc R . .
O4 O -0.07986(8) 0.55146(12) -0.22310(7) 0.0303(4) Uani 1 1 d . . .
C25 C -0.07098(11) 0.46259(17) -0.19806(11) 0.0310(5) Uani 1 1 d . . .
H25A H -0.0707 0.4182 -0.2301 0.037 Uiso 1 1 calc R . .
H25B H -0.1040 0.4469 -0.1811 0.037 Uiso 1 1 calc R . .
C26 C -0.01421(11) 0.45649(18) -0.15004(11) 0.0310(5) Uani 1 1 d . . .
H26A H -0.0138 0.5004 -0.1176 0.037 Uiso 1 1 calc R . .
H26B H -0.0088 0.3946 -0.1327 0.037 Uiso 1 1 calc R . .
Li2 Li 0.5000 0.4001(5) 0.2500 0.0413(15) Uani 1 2 d S . .
O5 O 0.43232(8) 0.27967(15) 0.25342(9) 0.0455(5) Uani 1 1 d . . .
C27 C 0.39101(14) 0.2574(2) 0.19838(15) 0.0508(8) Uani 1 1 d . . .
H27A H 0.3592 0.3034 0.1880 0.061 Uiso 1 1 calc R . .
H27B H 0.3732 0.1973 0.2011 0.061 Uiso 1 1 calc R . .
C28 C 0.42440(16) 0.2561(2) 0.15288(17) 0.0570(9) Uani 1 1 d . . .
H28A H 0.4558 0.2097 0.1640 0.068 Uiso 1 1 calc R . .
H28B H 0.3976 0.2388 0.1137 0.068 Uiso 1 1 calc R . .
O6 O 0.45059(8) 0.34270(16) 0.14723(10) 0.0486(5) Uani 1 1 d . . .
C29 C 0.41043(14) 0.4056(2) 0.11167(15) 0.0542(8) Uani 1 1 d . . .
H29A H 0.3718 0.4018 0.1207 0.065 Uiso 1 1 calc R . .
H29B H 0.4047 0.3926 0.0685 0.065 Uiso 1 1 calc R . .
C30 C 0.43646(14) 0.4962(3) 0.12669(16) 0.0645(11) Uani 1 1 d . . .
H30A H 0.4740 0.4996 0.1153 0.077 Uiso 1 1 calc R . .
H30B H 0.4094 0.5424 0.1030 0.077 Uiso 1 1 calc R . .
O7 O 0.44757(8) 0.51706(15) 0.18974(11) 0.0497(5) Uani 1 1 d . . .
C31 C 0.39584(12) 0.5419(2) 0.20593(19) 0.0560(9) Uani 1 1 d . . .
H31A H 0.3639 0.4975 0.1900 0.067 Uiso 1 1 calc R . .
H31B H 0.3821 0.6027 0.1898 0.067 Uiso 1 1 calc R . .
C32 C 0.41184(14) 0.5427(2) 0.2714(2) 0.0700(12) Uani 1 1 d . . .
H32A H 0.4446 0.5860 0.2866 0.084 Uiso 1 1 calc R . .
H32B H 0.3777 0.5637 0.2851 0.084 Uiso 1 1 calc R . .
O8 O 0.42970(8) 0.45284(17) 0.29630(9) 0.0502(6) Uani 1 1 d . . .
C33 C 0.38177(13) 0.3944(3) 0.29493(14) 0.0553(9) Uani 1 1 d . . .
H33A H 0.3507 0.4018 0.2568 0.066 Uiso 1 1 calc R . .
H33B H 0.3647 0.4084 0.3285 0.066 Uiso 1 1 calc R . .
C34 C 0.40503(13) 0.3010(3) 0.30038(14) 0.0581(10) Uani 1 1 d . . .
H34A H 0.4343 0.2937 0.3397 0.070 Uiso 1 1 calc R . .
H34B H 0.3724 0.2578 0.2987 0.070 Uiso 1 1 calc R . .

loop_
_atom_site_aniso_label
_atom_site_aniso_U_11
_atom_site_aniso_U_22
_atom_site_aniso_U_33
_atom_site_aniso_U_23
_atom_site_aniso_U_13
_atom_site_aniso_U_12
P 0.0189(3) 0.0265(3) 0.0296(3) 0.0008(2) -0.0014(2) -0.0010(2)
C1 0.0151(9) 0.0277(11) 0.0275(11) -0.0016(9) 0.0025(8) -0.0003(8)
C2 0.0210(11) 0.0321(12) 0.0329(12) 0.0001(10) 0.0057(9) -0.0002(9)
C3 0.0252(12) 0.0311(13) 0.0439(14) 0.0043(11) 0.0042(10) -0.0024(10)
C4 0.0212(11) 0.0273(12) 0.0575(17) -0.0059(12) 0.0008(11) -0.0014(9)
C5 0.0208(11) 0.0368(13) 0.0442(15) -0.0165(11) 0.0030(10) 0.0011(10)
C6 0.0155(10) 0.0350(12) 0.0317(12) -0.0051(10) 0.0021(8) 0.0000(9)
C7 0.0418(15) 0.0424(15) 0.0332(13) 0.0007(11) 0.0153(11) -0.0065(12)
C8 0.0358(15) 0.0321(15) 0.091(3) -0.0122(15) 0.0067(16) -0.0061(12)
C9 0.0317(13) 0.0538(17) 0.0287(12) -0.0042(12) 0.0058(10) -0.0011(12)
C10 0.0187(10) 0.0284(11) 0.0196(10) 0.0031(8) 0.0069(8) -0.0008(8)
C11 0.0188(10) 0.0286(11) 0.0244(11) 0.0031(9) 0.0057(8) -0.0001(8)
C12 0.0206(10) 0.0387(13) 0.0238(11) 0.0077(9) 0.0033(8) 0.0039(9)
C13 0.0209(11) 0.0435(14) 0.0242(11) 0.0028(10) -0.0018(9) -0.0039(10)
C14 0.0264(11) 0.0322(12) 0.0235(11) -0.0023(9) 0.0029(9) -0.0036(9)
C15 0.0217(10) 0.0300(11) 0.0197(10) 0.0007(9) 0.0053(8) -0.0003(9)
C16 0.0275(12) 0.0296(12) 0.0265(11) -0.0007(9) 0.0028(9) 0.0018(9)
N 0.0438(13) 0.0311(11) 0.0291(11) -0.0051(9) 0.0040(9) 0.0056(9)
C17 0.0549(18) 0.0381(15) 0.0491(17) 0.0051(13) -0.0012(14) -0.0084(14)
C18 0.064(2) 0.0499(18) 0.0513(18) -0.0126(15) 0.0084(15) 0.0262(16)
Li1 0.033(3) 0.038(3) 0.035(3) 0.000 0.014(3) 0.000
O1 0.0305(9) 0.0438(10) 0.0281(8) -0.0026(7) 0.0138(7) -0.0024(7)
C19 0.0276(12) 0.0410(14) 0.0305(12) 0.0020(11) 0.0081(10) 0.0040(10)
C20 0.0311(12) 0.0426(14) 0.0236(11) 0.0027(10) 0.0054(9) 0.0033(10)
O2 0.0370(9) 0.0363(9) 0.0272(8) 0.0030(7) 0.0120(7) 0.0023(7)
C21 0.0412(14) 0.0298(12) 0.0284(12) -0.0018(10) 0.0082(10) -0.0086(10)
C22 0.0407(14) 0.0307(12) 0.0263(12) -0.0024(10) 0.0066(10) 0.0015(10)
O3 0.0324(9) 0.0441(10) 0.0231(8) 0.0005(7) 0.0081(7) -0.0044(8)
C23 0.0275(12) 0.0407(14) 0.0308(12) 0.0012(11) 0.0100(10) 0.0062(10)
C24 0.0294(12) 0.0410(14) 0.0315(12) -0.0003(10) 0.0149(10) 0.0000(10)
O4 0.0349(9) 0.0341(9) 0.0249(8) 0.0025(7) 0.0134(7) 0.0014(7)
C25 0.0336(12) 0.0300(12) 0.0323(12) -0.0005(10) 0.0137(10) -0.0074(10)
C26 0.0337(13) 0.0345(12) 0.0287(12) 0.0056(10) 0.0153(10) 0.0000(10)
Li2 0.028(3) 0.044(4) 0.050(4) 0.000 0.008(3) 0.000
O5 0.0270(9) 0.0608(13) 0.0442(11) 0.0060(10) 0.0019(8) -0.0043(9)
C27 0.0437(17) 0.0452(17) 0.0556(19) 0.0030(14) 0.0000(14) -0.0142(13)
C28 0.056(2) 0.0518(19) 0.062(2) -0.0234(16) 0.0140(16) 0.0055(15)
O6 0.0294(10) 0.0640(14) 0.0519(12) 0.0044(10) 0.0101(9) 0.0086(9)
C29 0.0380(16) 0.076(2) 0.0427(16) 0.0115(16) 0.0018(13) 0.0079(15)
C30 0.0352(16) 0.089(3) 0.061(2) 0.041(2) -0.0014(14) -0.0078(16)
O7 0.0194(9) 0.0511(12) 0.0721(15) 0.0111(11) 0.0015(9) -0.0024(8)
C31 0.0218(13) 0.0328(14) 0.107(3) 0.0084(17) 0.0061(15) -0.0006(11)
C32 0.0282(15) 0.060(2) 0.114(3) -0.053(2) 0.0067(17) 0.0031(14)
O8 0.0206(9) 0.0783(16) 0.0490(12) -0.0187(11) 0.0045(8) -0.0024(9)
C33 0.0286(14) 0.100(3) 0.0392(16) -0.0053(17) 0.0127(12) -0.0078(16)
C34 0.0308(15) 0.100(3) 0.0423(17) 0.0260(18) 0.0078(12) -0.0051(16)

loop_
_atom_type_symbol
_atom_type_description
_atom_type_scat_dispersion_real
_atom_type_scat_dispersion_imag
_atom_type_scat_source
C C 0.0033 0.0016 'International Tables Vol C Tables 4.2.6.8 and 6.1.1.4'
H H 0.0000 0.0000 'International Tables Vol C Tables 4.2.6.8 and 6.1.1.4'
Li Li -0.0003 0.0001 'International Tables Vol C Tables 4.2.6.8 and 6.1.1.4'
N N 0.0061 0.0033 'International Tables Vol C Tables 4.2.6.8 and 6.1.1.4'
O O 0.0106 0.0060 'International Tables Vol C Tables 4.2.6.8 and 6.1.1.4'
P P 0.1023 0.0942 'International Tables Vol C Tables 4.2.6.8 and 6.1.1.4'

loop_
_geom_angle_atom_site_label_1
_geom_angle_atom_site_label_2
_geom_angle_atom_site_label_3
_geom_angle
_geom_angle_site_symmetry_1
_geom_angle_site_symmetry_3
_geom_angle_publ_flag
C1 P C10 101.50(10) . . ?
P C1 C2 121.24(18) . . ?
P C1 C6 120.94(18) . . ?
C2 C1 C6 117.5(2) . . ?
C1 C2 C3 119.9(2) . . ?
C1 C2 C7 121.4(2) . . ?
C3 C2 C7 118.6(2) . . ?
C2 C3 C4 122.4(3) . . ?
C3 C4 C5 117.7(2) . . ?
C3 C4 C8 121.2(3) . . ?
C5 C4 C8 121.1(3) . . ?
C4 C5 C6 121.8(2) . . ?
C1 C6 C5 120.7(2) . . ?
C1 C6 C9 121.4(2) . . ?
C5 C6 C9 117.9(2) . . ?
P C10 C11 123.63(17) . . ?
P C10 C15 120.02(16) . . ?
C11 C10 C15 116.25(19) . . ?
C10 C11 C12 122.3(2) . . ?
C11 C12 C13 120.4(2) . . ?
C12 C13 C14 118.9(2) . . ?
C13 C14 C15 121.9(2) . . ?
C10 C15 C14 120.2(2) . . ?
C10 C15 C16 118.23(19) . . ?
C14 C15 C16 121.6(2) . . ?
C15 C16 N 115.3(2) . . ?
C16 N C17 111.8(2) . . ?
C16 N C18 110.1(2) . . ?
C17 N C18 109.9(3) . . ?
O1 Li1 O1 83.4(2) . 2_554 ?
O1 Li1 O2 69.63(8) . . ?
O1 Li1 O2 146.5(2) 2_554 . ?
O1 Li1 O2 69.63(8) 2_554 2_554 ?
O1 Li1 O2 146.5(2) . 2_554 ?
O1 Li1 O3 111.91(6) . . ?
O1 Li1 O3 111.91(6) 2_554 2_554 ?
O1 Li1 O3 140.61(6) 2_554 . ?
O1 Li1 O3 140.61(6) . 2_554 ?
O1 Li1 O4 71.84(14) . . ?
O1 Li1 O4 79.71(15) 2_554 . ?
O1 Li1 O4 71.84(14) 2_554 2_554 ?
O1 Li1 O4 79.71(15) . 2_554 ?
O2 Li1 O2 142.1(3) . 2_554 ?
O2 Li1 O3 70.60(13) . . ?
O2 Li1 O3 80.41(15) . 2_554 ?
O2 Li1 O3 70.60(13) 2_554 2_554 ?
O2 Li1 O3 80.41(15) 2_554 . ?
O2 Li1 O4 108.85(6) . . ?
O2 Li1 O4 83.70(6) . 2_554 ?
O2 Li1 O4 83.70(6) 2_554 . ?
O2 Li1 O4 108.85(6) 2_554 2_554 ?
O3 Li1 O3 79.7(2) . 2_554 ?
O3 Li1 O4 71.94(8) . . ?
O3 Li1 O4 144.5(2) 2_554 . ?
O3 Li1 O4 71.94(8) 2_554 2_554 ?
O3 Li1 O4 144.5(2) . 2_554 ?
O4 Li1 O4 141.7(3) . 2_554 ?
Li1 O1 C19 109.53(16) . . ?
Li1 O1 C26 109.84(14) . . ?
C19 O1 C26 114.16(19) . . ?
O1 C19 C20 111.7(2) . . ?
C19 C20 O2 107.3(2) . . ?
Li1 O2 C20 117.7(2) . . ?
Li1 O2 C21 110.65(19) . . ?
C20 O2 C21 113.08(19) . . ?
O2 C21 C22 110.9(2) . . ?
C21 C22 O3 106.2(2) . . ?
Li1 O3 C22 112.07(14) . . ?
Li1 O3 C23 106.56(16) . . ?
C22 O3 C23 113.87(19) . . ?
O3 C23 C24 111.5(2) . . ?
C23 C24 O4 107.48(19) . . ?
Li1 O4 C24 117.4(2) . . ?
Li1 O4 C25 111.86(19) . . ?
C24 O4 C25 112.17(18) . . ?
O4 C25 C26 111.2(2) . . ?
O1 C26 C25 106.49(19) . . ?
O5 Li2 O5 84.7(2) . 2_655 ?
O5 Li2 O6 68.82(14) . . ?
O5 Li2 O6 82.02(16) 2_655 . ?
O5 Li2 O6 82.02(16) . 2_655 ?
O5 Li2 O6 68.82(14) 2_655 2_655 ?
O5 Li2 O7 108.32(7) . . ?
O5 Li2 O7 140.36(8) . 2_655 ?
O5 Li2 O7 108.32(7) 2_655 2_655 ?
O5 Li2 O7 140.36(8) 2_655 . ?
O5 Li2 O8 70.80(9) . . ?
O5 Li2 O8 145.1(2) . 2_655 ?
O5 Li2 O8 145.1(2) 2_655 . ?
O5 Li2 O8 70.80(9) 2_655 2_655 ?
O6 Li2 O6 140.4(3) . 2_655 ?
O6 Li2 O7 69.30(8) . . ?
O6 Li2 O7 148.2(2) . 2_655 ?
O6 Li2 O7 69.30(8) 2_655 2_655 ?
O6 Li2 O7 148.2(2) 2_655 . ?
O6 Li2 O8 110.15(7) . . ?
O6 Li2 O8 83.14(7) . 2_655 ?
O6 Li2 O8 83.14(7) 2_655 . ?
O6 Li2 O8 110.15(7) 2_655 2_655 ?
O7 Li2 O7 85.6(3) . 2_655 ?
O7 Li2 O8 72.82(16) . . ?
O7 Li2 O8 78.89(17) 2_655 . ?
O7 Li2 O8 72.82(16) 2_655 2_655 ?
O7 Li2 O8 78.89(17) . 2_655 ?
O8 Li2 O8 141.1(3) . 2_655 ?
Li2 O5 C27 116.21(17) . . ?
Li2 O5 C34 107.4(2) . . ?
C27 O5 C34 113.1(2) . . ?
O5 C27 C28 106.1(3) . . ?
C27 C28 O6 112.2(2) . . ?
Li2 O6 C28 108.3(2) . . ?
Li2 O6 C29 113.5(2) . . ?
C28 O6 C29 113.4(3) . . ?
O6 C29 C30 106.6(3) . . ?
C29 C30 O7 112.4(3) . . ?
Li2 O7 C30 111.6(2) . . ?
Li2 O7 C31 112.61(19) . . ?
C30 O7 C31 112.8(2) . . ?
O7 C31 C32 106.1(3) . . ?
C31 C32 O8 111.6(2) . . ?
Li2 O8 C32 106.6(2) . . ?
Li2 O8 C33 116.6(2) . . ?
C32 O8 C33 113.6(2) . . ?
O8 C33 C34 106.9(3) . . ?
O5 C34 C33 111.7(3) . . ?

loop_
_geom_bond_atom_site_label_1
_geom_bond_atom_site_label_2
_geom_bond_distance
_geom_bond_site_symmetry_2
_geom_bond_publ_flag
P C1 1.847(2) . ?
P C10 1.796(2) . ?
C1 C2 1.419(3) . ?
C1 C6 1.410(3) . ?
C2 C3 1.398(3) . ?
C2 C7 1.502(4) . ?
C3 C4 1.384(4) . ?
C4 C5 1.388(4) . ?
C4 C8 1.511(4) . ?
C5 C6 1.396(4) . ?
C6 C9 1.504(4) . ?
C10 C11 1.418(3) . ?
C10 C15 1.426(3) . ?
C11 C12 1.384(3) . ?
C12 C13 1.375(4) . ?
C13 C14 1.395(3) . ?
C14 C15 1.382(3) . ?
C15 C16 1.508(3) . ?
C16 N 1.453(3) . ?
N C17 1.455(4) . ?
N C18 1.464(4) . ?
Li1 O1 2.460(5) . ?
Li1 O1 2.460(5) 2_554 ?
Li1 O2 2.357(3) . ?
Li1 O2 2.357(3) 2_554 ?
Li1 O3 2.444(5) . ?
Li1 O3 2.444(5) 2_554 ?
Li1 O4 2.261(3) . ?
Li1 O4 2.261(3) 2_554 ?
O1 C19 1.424(3) . ?
O1 C26 1.429(3) . ?
C19 C20 1.502(4) . ?
C20 O2 1.428(3) . ?
O2 C21 1.424(3) . ?
C21 C22 1.501(4) . ?
C22 O3 1.421(3) . ?
O3 C23 1.426(3) . ?
C23 C24 1.501(4) . ?
C24 O4 1.436(3) . ?
O4 C25 1.424(3) . ?
C25 C26 1.494(3) . ?
Li2 O5 2.401(5) . ?
Li2 O5 2.401(5) 2_655 ?
Li2 O6 2.499(3) . ?
Li2 O6 2.499(3) 2_655 ?
Li2 O7 2.348(5) . ?
Li2 O7 2.348(5) 2_655 ?
Li2 O8 2.336(3) . ?
Li2 O8 2.336(3) 2_655 ?
O5 C27 1.418(4) . ?
O5 C34 1.440(4) . ?
C27 C28 1.476(5) . ?
C28 O6 1.438(4) . ?
O6 C29 1.418(4) . ?
C29 C30 1.472(5) . ?
C30 O7 1.446(4) . ?
O7 C31 1.416(4) . ?
C31 C32 1.462(6) . ?
C32 O8 1.459(5) . ?
O8 C33 1.413(4) . ?
C33 C34 1.474(5) . ?
